data_2010834
loop_
_publ_author_name
'Maa\&s, Kai'
'Glaum, Robert'

_publ_section_title
;
 Strontium chromium(II) diphosphate, SrCrP~2~O~7~
;
_journal_issue 4
_journal_name_full 'Acta Crystallographica Section C'
_journal_page_first 404
_journal_page_last 406
_journal_paper_doi 10.1107/S0108270100000226
_journal_volume 56
_journal_year 2000
_chemical_formula_moiety 'Sr Cr P2 O7'
_chemical_formula_structural 'Sr Cr P2 O7'
_chemical_formula_sum 'Cr O7 P2 Sr'
_chemical_formula_weight 313.56
_chemical_name_common 'strontium chromium(II) diphosphate'
_chemical_name_systematic 'strontium chromium(II) diphosphate'
_space_group_IT_number 14
_symmetry_cell_setting monoclinic
_symmetry_space_group_name_Hall '-P 2yn'
_symmetry_space_group_name_H-M 'P 1 21/n 1'
_audit_creation_method SHELXL97
_cell_angle_alpha 90.00
_cell_angle_beta 90.39(3)
_cell_angle_gamma 90.00
_cell_formula_units_Z 4
_cell_length_a 5.422(2)
_cell_length_b 8.3254(19)
_cell_length_c 12.542(4)
_cell_measurement_reflns_used 36
_cell_measurement_temperature 293(2)
_cell_measurement_theta_max 26.08
_cell_measurement_theta_min 6.34
_cell_volume 566.1(3)
_computing_cell_refinement 'IPDS Software'
_computing_data_collection 'IPDS Software (Stoe & Cie, 1997)'
_computing_data_reduction 'IPDS Software'
_computing_molecular_graphics 'ATOMS for Windows (Dowty, 1998)'
_computing_publication_material SHELXL97
_computing_structure_refinement SHELXL97
_computing_structure_solution details?
_diffrn_ambient_temperature 293(2)
_diffrn_detector_area_resol_mean 6.66
_diffrn_measurement_device_type 'Stoe IPDS'
_diffrn_measurement_method 'integrated intensities from imaging plate'
_diffrn_radiation_monochromator graphite
_diffrn_radiation_source 'fine-focus sealed tube'
_diffrn_radiation_type MoK\a
_diffrn_radiation_wavelength .71073
_diffrn_reflns_av_R_equivalents .032
_diffrn_reflns_av_sigmaI/netI .020
_diffrn_reflns_limit_h_max 6
_diffrn_reflns_limit_h_min -6
_diffrn_reflns_limit_k_max 11
_diffrn_reflns_limit_k_min -11
_diffrn_reflns_limit_l_max 16
_diffrn_reflns_limit_l_min -16
_diffrn_reflns_number 4907
_diffrn_reflns_theta_full 28.16
_diffrn_reflns_theta_max 28.16
_diffrn_reflns_theta_min 2.94
_exptl_absorpt_coefficient_mu 11.890
_exptl_absorpt_correction_T_max .366
_exptl_absorpt_correction_T_min .259
_exptl_absorpt_correction_type numerical
_exptl_absorpt_process_details '(HABITUS; Herrendorf, 1993)'
_exptl_crystal_colour 'light blue'
_exptl_crystal_density_diffrn 3.679
_exptl_crystal_density_meas ?
_exptl_crystal_description prismatic
_exptl_crystal_F_000 592
_exptl_crystal_size_max .34
_exptl_crystal_size_mid .10
_exptl_crystal_size_min .09
_refine_diff_density_max .784
_refine_diff_density_min -.741
_refine_ls_extinction_coef .093(4)
_refine_ls_extinction_method 'SHELXL97 (Sheldrick, 1997)'
_refine_ls_goodness_of_fit_ref 1.096
_refine_ls_hydrogen_treatment none
_refine_ls_matrix_type full
_refine_ls_number_parameters 101
_refine_ls_number_reflns 1260
_refine_ls_number_restraints 0
_refine_ls_restrained_S_all 1.096
_refine_ls_R_factor_all .029
_refine_ls_R_factor_gt .027
_refine_ls_shift/su_max <0.001
_refine_ls_shift/su_mean .000
_refine_ls_structure_factor_coef Fsqd
_refine_ls_weighting_details 'calc w = 1/[\s^2^(Fo^2^)+(0.0555P)^2^+0.2729P] where P=(Fo^2^+2Fc^2^)/3'
_refine_ls_weighting_scheme calc
_refine_ls_wR_factor_ref .076
_reflns_number_gt 1178
_reflns_number_total 1260
_reflns_threshold_expression I>2\s(I)
_cod_data_source_file os1092.cif
_cod_data_source_block I
_cod_depositor_comments
;
The following automatic conversions were performed:
'_geom_bond_publ_flag' value 'Y' changed to 'y' according to
'/home/saulius/struct/CIF-dictionaries/cif_core.dic' dictionary named
'cif_core.dic' version 2.4.1 from 2010-06-29 (26 times).

Automatic conversion script
Id: cif_fix_enum 1527 2010-12-29 10:47:43Z saulius 

The following automatic conversions were performed:

'_geom_bond_publ_flag' value 'Y' changed to 'y' according to
/home/saulius/struct/CIF-dictionaries/cif_core.dic dictionary named
'cif_core.dic' version 2.4.1 from 2010-06-29 (26
times).

'_geom_angle_publ_flag' value 'Y' changed to 'y' according
to /home/saulius/struct/CIF-dictionaries/cif_core.dic dictionary
named 'cif_core.dic' version 2.4.1 from 2010-06-29.

Automatic conversion script
Id: cif_fix_values 1715 2011-07-08 13:25:40Z adriana 

The following automatic conversions were performed:

'_exptl_crystal_density_meas' value 'not measured' was changed to '?'
- the value is perceived as not measured.

Automatic conversion script
Id: cif_fix_values 3008 2015-01-20 13:52:24Z robertas 
;
_cod_original_sg_symbol_H-M 'P 21/n'
_cod_database_code 2010834
_cod_database_fobs_code 2010834

loop_
_symmetry_equiv_pos_as_xyz
'x, y, z'
'-x+1/2, y+1/2, -z+1/2'
'-x, -y, -z'
'x-1/2, -y-1/2, z-1/2'

loop_
_atom_site_aniso_label
_atom_site_aniso_U_11
_atom_site_aniso_U_22
_atom_site_aniso_U_33
_atom_site_aniso_U_12
_atom_site_aniso_U_13
_atom_site_aniso_U_23
Sr1 .0061(2) .0107(2) .0102(2) -.00009(9) -.00037(12) .00059(9)
Cr1 .0075(4) .0078(3) .0086(3) .0010(2) -.0021(2) -.0004(2)
P1 .0050(5) .0077(4) .0080(3) .0002(3) -.0004(3) -.0001(2)
P2 .0057(5) .0085(4) .0064(4) .0002(3) -.0001(3) .0004(3)
O1 .0123(15) .0079(10) .0137(10) .0000(8) -.0006(9) -.0003(8)
O2 .0127(14) .0089(10) .0113(9) -.0001(8) -.0038(8) .0006(8)
O3 .0089(13) .0124(10) .0087(9) -.0023(8) .0004(8) .0004(8)
O4 .0128(14) .0101(10) .0099(10) -.0003(8) .0008(9) .0008(8)
O5 .0070(14) .0155(11) .0170(10) -.0001(8) -.0032(9) -.0006(8)
O6 .0054(15) .0139(11) .0116(10) -.0011(8) .0002(8) -.0008(8)
O7 .0099(14) .0169(11) .0071(10) -.0013(9) .0010(8) -.0003(8)

loop_
_atom_site_label
_atom_site_fract_x
_atom_site_fract_y
_atom_site_fract_z
_atom_site_U_iso_or_equiv
_atom_site_thermal_displace_type
_atom_site_calc_flag
_atom_site_refinement_flags
_atom_site_occupancy
_atom_site_disorder_group
_atom_site_type_symbol
Sr1 .28539(6) .34270(3) .27851(2) .0090(2) Uani d . 1 . Sr
Cr1 .79177(11) .14493(6) .11053(4) .0080(2) Uani d . 1 . Cr
P1 .7538(2) .53916(9) .16150(6) .0069(2) Uani d . 1 . P
P2 .3140(2) .19796(9) .98505(6) .0069(2) Uani d . 1 . P
O1 .6791(5) .3652(3) .1493(2) .0113(5) Uani d . 1 . O
O2 .6620(5) .4009(3) .4052(2) .0110(5) Uani d . 1 . O
O3 .9351(5) .1222(3) .2666(2) .0100(5) Uani d . 1 . O
O4 .7676(5) .1166(3) .4543(2) .0109(5) Uani d . 1 . O
O5 .4865(5) .0633(3) .2980(2) .0132(5) Uani d . 1 . O
O6 .0897(5) .3351(3) .4716(2) .0103(5) Uani d . 1 . O
O7 .2224(5) .1818(3) .0979(2) .0113(5) Uani d . 1 . O

loop_
_atom_type_symbol
_atom_type_description
_atom_type_scat_dispersion_real
_atom_type_scat_dispersion_imag
_atom_type_scat_source
Sr Sr -1.5310 3.2500 'International Tables Vol C Tables 4.2.6.8 and 6.1.1.4'
Cr Cr .3210 .6240 'International Tables Vol C Tables 4.2.6.8 and 6.1.1.4'
P P .1020 .0940 'International Tables Vol C Tables 4.2.6.8 and 6.1.1.4'
O O .0110 .0060 'International Tables Vol C Tables 4.2.6.8 and 6.1.1.4'

loop_
_geom_angle_atom_site_label_1
_geom_angle_atom_site_label_2
_geom_angle_atom_site_label_3
_geom_angle_site_symmetry_1
_geom_angle_site_symmetry_3
_geom_angle
_geom_angle_publ_flag
O5 Sr1 O5 2 . 158.73(5) ?
O5 Sr1 O2 2 . 122.87(8) ?
O5 Sr1 O2 . . 77.43(7) ?
O5 Sr1 O3 2 1_455 93.78(8) ?
O5 Sr1 O3 . 1_455 71.48(8) ?
O2 Sr1 O3 . 1_455 135.89(7) ?
O5 Sr1 O6 2 . 97.33(8) ?
O5 Sr1 O6 . . 93.64(7) ?
O2 Sr1 O6 . . 76.47(8) ?
O3 Sr1 O6 1_455 . 75.15(7) ?
O5 Sr1 O7 2 . 88.36(8) ?
O5 Sr1 O7 . . 71.18(7) ?
O2 Sr1 O7 . . 134.88(8) ?
O3 Sr1 O7 1_455 . 60.84(8) ?
O6 Sr1 O7 . . 135.91(8) ?
O5 Sr1 O1 2 . 100.52(8) ?
O5 Sr1 O1 . . 77.51(8) ?
O2 Sr1 O1 . . 74.62(8) ?
O3 Sr1 O1 1_455 . 125.84(7) ?
O6 Sr1 O1 . . 150.96(8) ?
O7 Sr1 O1 . . 67.64(8) ?
O5 Sr1 O3 2 2_655 68.95(8) ?
O5 Sr1 O3 . 2_655 122.18(8) ?
O2 Sr1 O3 . 2_655 63.54(7) ?
O3 Sr1 O3 1_455 2_655 160.51(4) ?
O6 Sr1 O3 . 2_655 114.79(7) ?
O7 Sr1 O3 . 2_655 108.06(7) ?
O1 Sr1 O3 . 2_655 52.88(7) ?
O5 Sr1 O7 2 2 62.52(7) ?
O5 Sr1 O7 . 2 138.72(7) ?
O2 Sr1 O7 . 2 63.87(7) ?
O3 Sr1 O7 1_455 2 128.60(7) ?
O6 Sr1 O7 . 2 64.83(6) ?
O7 Sr1 O7 . 2 148.41(7) ?
O1 Sr1 O7 . 2 103.97(7) ?
O3 Sr1 O7 2_655 2 52.09(7) ?
O5 Sr1 P1 2 . 85.51(6) ?
O5 Sr1 P1 . . 99.19(6) ?
O2 Sr1 P1 . . 65.65(6) ?
O3 Sr1 P1 1_455 . 148.89(5) ?
O6 Sr1 P1 . . 135.86(6) ?
O7 Sr1 P1 . . 88.06(6) ?
O1 Sr1 P1 . . 25.98(5) ?
O3 Sr1 P1 2_655 . 26.95(5) ?
O7 Sr1 P1 2 . 78.25(5) ?
O5 Sr1 P1 2 1_455 20.03(6) ?
O5 Sr1 P1 . 1_455 141.39(6) ?
O2 Sr1 P1 . 1_455 140.99(6) ?
O3 Sr1 P1 1_455 1_455 73.80(6) ?
O6 Sr1 P1 . 1_455 93.37(6) ?
O7 Sr1 P1 . 1_455 77.54(6) ?
O1 Sr1 P1 . 1_455 110.91(6) ?
O3 Sr1 P1 2_655 1_455 88.48(5) ?
O7 Sr1 P1 2 1_455 77.64(5) ?
P1 Sr1 P1 . 1_455 101.83(3) ?
O5 Sr1 P1 2 2_645 168.28(6) ?
O5 Sr1 P1 . 2_645 20.36(6) ?
O2 Sr1 P1 . 2_645 58.07(5) ?
O3 Sr1 P1 1_455 2_645 91.22(6) ?
O6 Sr1 P1 . 2_645 94.20(6) ?
O7 Sr1 P1 . 2_645 84.82(6) ?
O1 Sr1 P1 . 2_645 68.05(5) ?
O3 Sr1 P1 2_655 2_645 104.16(6) ?
O7 Sr1 P1 2 2_645 121.46(5) ?
P1 Sr1 P1 . 2_645 84.74(3) ?
P1 Sr1 P1 1_455 2_645 160.87(2) ?
O1 Cr1 O2 . 2_645 165.81(11) ?
O1 Cr1 O6 . 4_665 88.28(10) ?
O2 Cr1 O6 2_645 4_665 93.63(9) ?
O1 Cr1 O3 . . 88.16(10) ?
O2 Cr1 O3 2_645 . 87.46(9) ?
O6 Cr1 O3 4_665 . 169.47(11) ?
O1 Cr1 O7 . 1_655 101.63(10) ?
O2 Cr1 O7 2_645 1_655 90.04(9) ?
O6 Cr1 O7 4_665 1_655 116.97(10) ?
O3 Cr1 O7 . 1_655 73.48(9) ?
O1 Cr1 Sr1 . 2_645 136.83(7) ?
O2 Cr1 Sr1 2_645 2_645 44.20(6) ?
O6 Cr1 Sr1 4_665 2_645 134.71(7) ?
O3 Cr1 Sr1 . 2_645 50.32(7) ?
O7 Cr1 Sr1 1_655 2_645 59.96(6) ?
O1 Cr1 Sr1 . 1_655 71.32(8) ?
O2 Cr1 Sr1 2_645 1_655 113.46(7) ?
O6 Cr1 Sr1 4_665 1_655 143.98(7) ?
O3 Cr1 Sr1 . 1_655 42.75(7) ?
O7 Cr1 Sr1 1_655 1_655 44.18(6) ?
Sr1 Cr1 Sr1 2_645 1_655 69.43(2) ?
O1 Cr1 Sr1 . . 41.50(7) ?
O2 Cr1 Sr1 2_645 . 124.31(7) ?
O6 Cr1 Sr1 4_665 . 92.94(8) ?
O3 Cr1 Sr1 . . 77.88(7) ?
O7 Cr1 Sr1 1_655 . 133.76(6) ?
Sr1 Cr1 Sr1 2_645 . 122.17(2) ?
Sr1 Cr1 Sr1 1_655 . 90.78(3) ?
O5 P1 O1 2_655 . 114.28(15) ?
O5 P1 O3 2_655 2_655 111.58(14) ?
O1 P1 O3 . 2_655 108.15(15) ?
O5 P1 O4 2_655 2_655 108.39(14) ?
O1 P1 O4 . 2_655 106.12(14) ?
O3 P1 O4 2_655 2_655 108.01(14) ?
O5 P1 Sr1 2_655 . 128.61(10) ?
O1 P1 Sr1 . . 51.38(10) ?
O3 P1 Sr1 2_655 . 56.88(10) ?
O4 P1 Sr1 2_655 . 122.93(10) ?
O5 P1 Sr1 2_655 1_655 35.25(10) ?
O1 P1 Sr1 . 1_655 79.63(10) ?
O3 P1 Sr1 2_655 1_655 119.91(9) ?
O4 P1 Sr1 2_655 1_655 127.31(11) ?
Sr1 P1 Sr1 . 1_655 101.83(3) ?
O5 P1 Sr1 2_655 2_655 36.57(10) ?
O1 P1 Sr1 . 2_655 150.70(11) ?
O3 P1 Sr1 2_655 2_655 91.49(10) ?
O4 P1 Sr1 2_655 2_655 87.32(10) ?
Sr1 P1 Sr1 . 2_655 140.21(3) ?
Sr1 P1 Sr1 1_655 2_655 71.65(3) ?
O7 P2 O6 1_556 4_666 114.52(15) ?
O7 P2 O2 1_556 4_566 112.73(14) ?
O6 P2 O2 4_666 4_566 110.65(14) ?
O7 P2 O4 1_556 4_566 104.96(13) ?
O6 P2 O4 4_666 4_566 107.29(13) ?
O2 P2 O4 4_566 4_566 106.01(12) ?
O7 P2 Sr1 1_556 4_666 152.83(11) ?
O6 P2 Sr1 4_666 4_666 38.71(9) ?
O2 P2 Sr1 4_566 4_666 82.11(10) ?
O4 P2 Sr1 4_566 4_666 91.60(9) ?
P1 O1 Cr1 . . 145.4(2) ?
P1 O1 Sr1 . . 102.64(12) ?
Cr1 O1 Sr1 . . 109.13(10) ?
P2 O2 Cr1 4_665 2_655 121.85(13) ?
P2 O2 Sr1 4_665 . 135.19(13) ?
Cr1 O2 Sr1 2_655 . 102.67(9) ?
P1 O3 Cr1 2_645 . 110.04(13) ?
P1 O3 Sr1 2_645 1_655 139.59(12) ?
Cr1 O3 Sr1 . 1_655 104.48(9) ?
P1 O3 Sr1 2_645 2_645 96.17(11) ?
Cr1 O3 Sr1 . 2_645 94.75(8) ?
Sr1 O3 Sr1 1_655 2_645 101.33(9) ?
P1 O4 P2 2_645 4_665 128.1(2) y
P1 O5 Sr1 2_645 2_545 124.72(14) ?
P1 O5 Sr1 2_645 . 123.07(13) ?
Sr1 O5 Sr1 2_545 . 111.86(9) ?
P2 O6 Cr1 4_565 4_566 115.85(14) ?
P2 O6 Sr1 4_565 . 120.13(13) ?
Cr1 O6 Sr1 4_566 . 123.86(12) ?
P2 O7 Cr1 1_554 1_455 113.98(13) ?
P2 O7 Sr1 1_554 . 135.62(14) ?
Cr1 O7 Sr1 1_455 . 97.46(9) ?
P2 O7 Sr1 1_554 2_545 122.35(12) ?
Cr1 O7 Sr1 1_455 2_545 80.65(7) ?
Sr1 O7 Sr1 . 2_545 91.93(6) ?

loop_
_geom_bond_atom_site_label_1
_geom_bond_atom_site_label_2
_geom_bond_site_symmetry_2
_geom_bond_distance
_geom_bond_publ_flag
Sr1 O5 2 2.539(3) y
Sr1 O5 . 2.580(3) y
Sr1 O2 . 2.624(2) y
Sr1 O3 1_455 2.645(2) y
Sr1 O6 . 2.651(3) y
Sr1 O7 . 2.652(2) y
Sr1 O1 . 2.695(3) y
Sr1 O3 2_655 2.836(3) y
Sr1 O7 2 3.221(2) y
Sr1 P1 . 3.3660(13) y
Sr1 P1 1_455 3.6164(14) y
Sr1 P1 2_645 3.6289(12) y
Cr1 O1 . 1.994(2) y
Cr1 O2 2_645 2.057(2) y
Cr1 O6 4_665 2.058(3) y
Cr1 O3 . 2.109(2) y
Cr1 O7 1_655 2.361(3) y
Cr1 Sr1 2_645 3.6715(10) y
Cr1 Sr1 1_655 3.7731(13) y
P1 O5 2_655 1.507(3) y
P1 O1 . 1.511(2) ?
P1 O3 2_655 1.534(3) y
P1 O4 2_655 1.593(2) y
P1 Sr1 1_655 3.6164(14) ?
P1 Sr1 2_655 3.6289(12) ?
P2 O7 1_556 1.509(2) y
P2 O6 4_666 1.530(3) y
P2 O2 4_566 1.533(2) y
P2 O4 4_566 1.611(3) y
P2 Sr1 4_666 3.667(2) ?
O2 P2 4_665 1.533(2) ?
O2 Cr1 2_655 2.057(2) ?
O3 P1 2_645 1.534(3) ?
O3 Sr1 1_655 2.645(2) ?
O3 Sr1 2_645 2.836(3) ?
O4 P1 2_645 1.593(2) ?
O4 P2 4_665 1.611(3) ?
O5 P1 2_645 1.507(3) ?
O5 Sr1 2_545 2.539(3) ?
O6 P2 4_565 1.530(3) ?
O6 Cr1 4_566 2.058(3) ?
O7 P2 1_554 1.509(2) ?
O7 Cr1 1_455 2.361(3) ?
O7 Sr1 2_545 3.221(2) ?
